data_4103226
loop_
_publ_author_name
'C\'edric Boulho'
'Pascal Ouli\'e'
'Laure Vendier'
'Michel Etienne'
'V\'eronique Pimienta'
'Abel Locati'
'Fabienne Bessac'
'Feliu Maseras'
'Dimitrios A. Pantazis'
'John E. McGrady'

_publ_contact_author
;
Prof Michel Etienne
;
_publ_contact_author_address
;
CNRS; LCC (Laboratoire de Chimie de Coordination)
205, route de Narbonne
F-31077 Toulouse, France
Universit\'e de Toulouse
UPS, INPT; LCC; 
F-31077 Toulouse,
France
;
_publ_contact_author_email etienne@lcc-toulouse.fr
_publ_section_title
;
 C-H Bond Activation of Benzene by Unsaturated \h2-Cyclopropene and
 \h2-Benzyne Complexes of Niobium
;
_journal_name_full 'Journal of the American Chemical Society'
_journal_page_first 14239
_journal_page_last 14250
_journal_paper_doi 10.1021/ja1061505
_journal_volume 132
_journal_year 2010
_chemical_absolute_configuration ad
_chemical_compound_source 'synthesis as described'
_chemical_formula_moiety 'C26 H32 B1 N6 Nb1 O1'
_chemical_formula_sum 'C26 H32 B N6 Nb O'
_chemical_formula_weight 548.3
_chemical_name_systematic
;
 ?
;
_space_group_IT_number 4
_symmetry_cell_setting monoclinic
_symmetry_Int_Tables_number 4
_symmetry_space_group_name_Hall 'P 2yb'
_symmetry_space_group_name_H-M 'P 1 21 1'
_atom_sites_solution_hydrogens geom
_atom_sites_solution_primary direct
_atom_sites_solution_secondary difmap
_cell_angle_alpha 90
_cell_angle_beta 93.729(5)
_cell_angle_gamma 90
_cell_formula_units_Z 2
_cell_length_a 8.2075(5)
_cell_length_b 15.1721(9)
_cell_length_c 10.3794(6)
_cell_measurement_reflns_used 5964
_cell_measurement_temperature 180(2)
_cell_measurement_theta_max 32.0935
_cell_measurement_theta_min 2.4821
_cell_measurement_wavelength 0.71073
_cell_volume 1289.76(13)
_computing_cell_refinement 'CrysAlis RED, Oxford Diffraction Ltd.'
_computing_data_collection 'CrysAlis CCD, Oxford Diffraction Ltd.'
_computing_data_reduction 'CrysAlis RED, Oxford Diffraction Ltd.'
_computing_molecular_graphics 'Ortep-3 for Windows (Farrugia, 1997)'
_computing_publication_material 'WinGX publication routines (Farrugia, 1999)'
_computing_structure_refinement 'SHELXL-97 (Sheldrick, 2008)'
_computing_structure_solution 'SIR92 (Giacovazzo et al, 1993)'
_diffrn_ambient_temperature 180(2)
_diffrn_measured_fraction_theta_full 0.998
_diffrn_measured_fraction_theta_max 0.998
_diffrn_measurement_device_type 'Oxford-Diffraction XCALIBUR'
_diffrn_measurement_method \w-\f
_diffrn_orient_matrix_UB_11 -0.0152843312
_diffrn_orient_matrix_UB_12 -0.0376511149
_diffrn_orient_matrix_UB_13 -0.0394605606
_diffrn_orient_matrix_UB_21 -0.0256223131
_diffrn_orient_matrix_UB_22 -0.0236720192
_diffrn_orient_matrix_UB_23 0.0539752108
_diffrn_orient_matrix_UB_31 -0.0813131986
_diffrn_orient_matrix_UB_32 0.0145570421
_diffrn_orient_matrix_UB_33 -0.0143054762
_diffrn_radiation_monochromator graphite
_diffrn_radiation_source 'fine-focus sealed tube'
_diffrn_radiation_type MoK\a
_diffrn_radiation_wavelength 0.71073
_diffrn_reflns_av_R_equivalents 0.0393
_diffrn_reflns_av_unetI/netI 0.0779
_diffrn_reflns_limit_h_max 8
_diffrn_reflns_limit_h_min -10
_diffrn_reflns_limit_k_max 18
_diffrn_reflns_limit_k_min -18
_diffrn_reflns_limit_l_max 12
_diffrn_reflns_limit_l_min -12
_diffrn_reflns_number 10138
_diffrn_reflns_theta_full 26.37
_diffrn_reflns_theta_max 26.37
_diffrn_reflns_theta_min 2.83
_diffrn_standards_decay_% 0
_diffrn_standards_interval_count 0
_diffrn_standards_interval_time 0
_diffrn_standards_number 0
_exptl_absorpt_coefficient_mu 0.497
_exptl_absorpt_correction_T_max 0.970
_exptl_absorpt_correction_T_min 0.859
_exptl_absorpt_correction_type multi-scan
_exptl_absorpt_process_details
;
        CrysAlis RED, Oxford Diffraction Ltd.,
        Version 1.171.31.5 (release 28-08-2006 CrysAlis171 .NET)
        (compiled Aug 28 2006,13:05:05)
        empirical absorption correction using spherical harmonics,
 implemented in SCALE3 ABSPACK scaling algorithm.
;
_exptl_crystal_colour 'light yellow'
_exptl_crystal_density_diffrn 1.412
_exptl_crystal_density_method 'not measured'
_exptl_crystal_description platelet
_exptl_crystal_F_000 568
_exptl_crystal_size_max 0.35
_exptl_crystal_size_mid 0.18
_exptl_crystal_size_min 0.07
_refine_diff_density_max 0.715
_refine_diff_density_min -0.445
_refine_diff_density_rms 0.06
_refine_ls_abs_structure_details 'Flack H D (1983), Acta Cryst. A39, 876-881'
_refine_ls_abs_structure_Flack 0.03(3)
_refine_ls_extinction_method none
_refine_ls_goodness_of_fit_ref 0.927
_refine_ls_hydrogen_treatment constr
_refine_ls_matrix_type full
_refine_ls_number_parameters 323
_refine_ls_number_reflns 5170
_refine_ls_number_restraints 1
_refine_ls_restrained_S_all 0.927
_refine_ls_R_factor_all 0.0443
_refine_ls_R_factor_gt 0.0302
_refine_ls_shift/su_max 0.006
_refine_ls_shift/su_mean 0
_refine_ls_structure_factor_coef Fsqd
_refine_ls_weighting_details 'calc w=1/[\s^2^(Fo^2^)+(0.0206P)^2^+0.0000P] where P=(Fo^2^+2Fc^2^)/3'
_refine_ls_weighting_scheme calc
_refine_ls_wR_factor_gt 0.0508
_refine_ls_wR_factor_ref 0.0534
_reflns_number_gt 4196
_reflns_number_total 5170
_reflns_threshold_expression >2\s(I)
_cod_data_source_file ja1061505_si_004.cif
_cod_data_source_block cbe161107
_cod_database_code 4103226

loop_
_symmetry_equiv_pos_as_xyz
'x, y, z'
'-x, y+1/2, -z'

loop_
_atom_site_label
_atom_site_type_symbol
_atom_site_fract_x
_atom_site_fract_y
_atom_site_fract_z
_atom_site_U_iso_or_equiv
_atom_site_adp_type
_atom_site_occupancy
_atom_site_symmetry_multiplicity
_atom_site_calc_flag
_atom_site_refinement_flags
C1 C 0.4377(3) 0.2351(3) 1.1399(2) 0.0216(6) Uani 1 1 d .
C2 C 0.5607(4) 0.1892(2) 1.0964(3) 0.0228(8) Uani 1 1 d .
C3 C 0.6759(4) 0.1522(2) 1.1878(3) 0.0321(9) Uani 1 1 d .
H3 H 0.7637 0.117 1.1617 0.039 Uiso 1 1 calc R
C4 C 0.6564(4) 0.1689(2) 1.3154(4) 0.0380(10) Uani 1 1 d .
H4 H 0.7336 0.1455 1.3785 0.046 Uiso 1 1 calc R
C5 C 0.5268(4) 0.2194(3) 1.3562(3) 0.0380(10) Uani 1 1 d .
H5 H 0.5175 0.2298 1.4456 0.046 Uiso 1 1 calc R
C6 C 0.4124(4) 0.25399(18) 1.2667(3) 0.0281(9) Uani 1 1 d .
H6 H 0.3227 0.2884 1.291 0.034 Uiso 1 1 calc R
C7 C 0.4440(4) 0.3722(2) 0.9454(3) 0.0242(8) Uani 1 1 d .
C8 C 0.5322(4) 0.3418(2) 0.8582(3) 0.0216(8) Uani 1 1 d .
C9 C 0.3997(4) 0.4530(2) 1.0149(4) 0.0355(9) Uani 1 1 d .
H9A H 0.4592 0.5034 0.9821 0.053 Uiso 1 1 calc R
H9B H 0.4287 0.4457 1.1074 0.053 Uiso 1 1 calc R
H9C H 0.282 0.4633 1.0012 0.053 Uiso 1 1 calc R
C11 C 0.1419(4) 0.39315(19) 0.7405(3) 0.0330(9) Uani 1 1 d .
H11A H 0.095 0.3859 0.8243 0.049 Uiso 1 1 calc R
H11B H 0.0687 0.4292 0.6839 0.049 Uiso 1 1 calc R
H11C H 0.2484 0.4223 0.7529 0.049 Uiso 1 1 calc R
C12 C 0.1628(4) 0.3057(2) 0.6808(3) 0.0243(8) Uani 1 1 d .
C13 C 0.0915(4) 0.2754(3) 0.5653(4) 0.0280(11) Uani 1 1 d .
H13 H 0.0184 0.3073 0.5079 0.034 Uiso 1 1 calc R
C14 C 0.1450(5) 0.1909(3) 0.5483(4) 0.0266(10) Uani 1 1 d .
C15 C 0.1052(4) 0.1285(3) 0.4417(3) 0.0416(10) Uani 1 1 d .
H15A H 0.0484 0.0773 0.4749 0.062 Uiso 1 1 calc R
H15B H 0.2061 0.1092 0.4048 0.062 Uiso 1 1 calc R
H15C H 0.0346 0.1577 0.3749 0.062 Uiso 1 1 calc R
C21 C 0.8565(4) 0.1946(2) 0.8904(3) 0.0365(10) Uani 1 1 d .
H21A H 0.9491 0.2153 0.8435 0.055 Uiso 1 1 calc R
H21B H 0.8962 0.1556 0.9609 0.055 Uiso 1 1 calc R
H21C H 0.8005 0.2452 0.9259 0.055 Uiso 1 1 calc R
C22 C 0.7416(4) 0.1457(2) 0.8010(3) 0.0255(8) Uani 1 1 d .
C23 C 0.7825(4) 0.0844(2) 0.7085(3) 0.0323(9) Uani 1 1 d .
H23 H 0.8893 0.0666 0.6894 0.039 Uiso 1 1 calc R
C24 C 0.6387(4) 0.0549(2) 0.6511(3) 0.0258(8) Uani 1 1 d .
C25 C 0.6107(4) -0.0131(2) 0.5479(3) 0.0388(9) Uani 1 1 d .
H25A H 0.5487 -0.0624 0.5812 0.058 Uiso 1 1 calc R
H25B H 0.7161 -0.0345 0.5214 0.058 Uiso 1 1 calc R
H25C H 0.549 0.0131 0.4735 0.058 Uiso 1 1 calc R
C31 C 0.1725(4) 0.0824(2) 1.1373(3) 0.0291(8) Uani 1 1 d .
H31A H 0.2785 0.0836 1.1866 0.044 Uiso 1 1 calc R
H31B H 0.0985 0.0425 1.1794 0.044 Uiso 1 1 calc R
H31C H 0.1259 0.1419 1.1338 0.044 Uiso 1 1 calc R
C32 C 0.1945(3) 0.0511(2) 1.0053(3) 0.0210(7) Uani 1 1 d .
C33 C 0.1447(4) -0.0287(2) 0.9530(3) 0.0251(8) Uani 1 1 d .
H33 H 0.0896 -0.0744 0.9952 0.03 Uiso 1 1 calc R
C34 C 0.1899(4) -0.0294(2) 0.8289(3) 0.0233(7) Uani 1 1 d .
C35 C 0.1680(5) -0.0997(2) 0.7288(4) 0.0392(10) Uani 1 1 d .
H35A H 0.0953 -0.0783 0.6569 0.059 Uiso 1 1 calc R
H35B H 0.12 -0.1521 0.7667 0.059 Uiso 1 1 calc R
H35C H 0.2743 -0.115 0.697 0.059 Uiso 1 1 calc R
C38 C 0.2277(4) 0.2842(2) 1.0254(3) 0.0230(8) Uani 1 1 d .
N1 N 0.2574(3) 0.2415(2) 0.7353(2) 0.0188(6) Uani 1 1 d .
N2 N 0.2459(3) 0.17107(17) 0.6520(2) 0.0200(6) Uani 1 1 d .
N3 N 0.5802(3) 0.15312(18) 0.8010(3) 0.0216(7) Uani 1 1 d .
N4 N 0.5165(3) 0.09687(16) 0.7059(2) 0.0203(6) Uani 1 1 d .
N5 N 0.2696(3) 0.09834(16) 0.9178(2) 0.0174(6) Uani 1 1 d .
N6 N 0.2651(3) 0.04753(15) 0.8086(2) 0.0191(6) Uani 1 1 d .
Nb1 Nb 0.41147(3) 0.230990(17) 0.92930(2) 0.01665(7) Uani 1 1 d .
B1 B 0.3328(4) 0.0838(2) 0.6841(3) 0.0204(8) Uani 1 1 d .
H1 H 0.3095 0.0411 0.612 0.025 Uiso 1 1 calc R
O1 O 0.1289(3) 0.31603(15) 1.0861(2) 0.0315(6) Uani 1 1 d .
C10 C 0.6395(5) 0.3696(3) 0.7554(4) 0.0430(10) Uani 1 1 d .
H10A H 0.5969 0.3469 0.6736 0.065 Uiso 1 1 d .
H10B H 0.7477 0.347 0.7743 0.065 Uiso 1 1 d .
H10C H 0.6433 0.4328 0.7515 0.065 Uiso 1 1 d .

loop_
_atom_site_aniso_label
_atom_site_aniso_U_11
_atom_site_aniso_U_22
_atom_site_aniso_U_33
_atom_site_aniso_U_23
_atom_site_aniso_U_13
_atom_site_aniso_U_12
C1 0.0201(14) 0.0202(15) 0.0235(14) 0.002(3) -0.0052(11) -0.010(2)
C2 0.0225(18) 0.0187(15) 0.027(2) -0.0022(15) -0.0026(15) -0.0077(14)
C3 0.0252(19) 0.027(2) 0.043(2) 0.0106(18) -0.0076(18) -0.0044(16)
C4 0.034(2) 0.044(2) 0.034(2) 0.0159(19) -0.0181(19) -0.0055(19)
C5 0.0440(19) 0.048(3) 0.0209(15) 0.002(2) -0.0042(14) -0.012(2)
C6 0.0297(18) 0.027(3) 0.0276(18) -0.0045(14) 0.0025(15) -0.0089(14)
C7 0.028(2) 0.0161(16) 0.027(2) 0.0011(16) -0.0081(17) -0.0073(14)
C8 0.0199(18) 0.0201(19) 0.024(2) 0.0059(16) -0.0050(16) -0.0065(15)
C9 0.034(2) 0.0178(17) 0.054(3) -0.0045(18) -0.0027(18) -0.0035(16)
C11 0.038(2) 0.0249(19) 0.036(2) 0.0103(16) -0.0003(18) 0.0134(16)
C12 0.020(2) 0.030(2) 0.022(2) 0.0052(17) 0.0017(16) 0.0086(18)
C13 0.022(2) 0.041(2) 0.021(2) 0.0050(19) -0.0044(16) 0.0060(19)
C14 0.018(2) 0.049(3) 0.0131(19) -0.0008(16) 0.0017(17) 0.0006(19)
C15 0.042(2) 0.061(3) 0.0196(19) -0.0079(19) -0.0092(17) 0.004(2)
C21 0.0122(16) 0.054(2) 0.043(2) 0.0000(18) -0.0020(15) -0.0010(15)
C22 0.0146(17) 0.0304(19) 0.032(2) 0.0057(17) 0.0037(15) 0.0012(16)
C23 0.0176(19) 0.042(2) 0.038(2) 0.0035(18) 0.0126(17) 0.0107(16)
C24 0.029(2) 0.0227(17) 0.0264(19) 0.0013(15) 0.0101(16) 0.0078(15)
C25 0.040(2) 0.035(2) 0.043(2) -0.0086(18) 0.0163(19) 0.0049(17)
C31 0.030(2) 0.030(2) 0.027(2) 0.0019(17) 0.0057(16) -0.0128(17)
C32 0.0166(17) 0.0218(17) 0.0248(18) 0.0018(15) 0.0027(14) 0.0005(14)
C33 0.0315(19) 0.0171(17) 0.0274(19) -0.0007(15) 0.0073(15) -0.0116(15)
C34 0.0212(18) 0.0196(18) 0.0290(19) -0.0059(15) 0.0016(15) -0.0068(14)
C35 0.049(2) 0.026(2) 0.044(2) -0.0168(18) 0.013(2) -0.0136(18)
C38 0.0214(18) 0.0160(17) 0.031(2) 0.0020(15) -0.0026(16) -0.0026(14)
N1 0.0186(11) 0.0181(18) 0.0195(12) -0.0003(15) 0.0001(9) -0.0005(15)
N2 0.0217(16) 0.0205(15) 0.0171(15) -0.0022(12) -0.0027(13) -0.0041(12)
N3 0.0167(15) 0.0246(17) 0.0232(16) 0.0001(13) -0.0004(13) -0.0014(13)
N4 0.0210(15) 0.0203(14) 0.0198(14) -0.0010(12) 0.0037(12) -0.0007(12)
N5 0.0160(14) 0.0194(13) 0.0165(14) -0.0006(12) -0.0007(11) -0.0003(11)
N6 0.0202(14) 0.0162(14) 0.0210(15) -0.0049(12) 0.0000(12) -0.0036(12)
Nb1 0.01490(11) 0.01411(11) 0.02059(12) -0.0012(2) -0.00144(9) 0.0001(2)
B1 0.025(2) 0.021(2) 0.0150(19) -0.0061(16) 0.0012(16) -0.0017(16)
O1 0.0257(15) 0.0302(14) 0.0388(15) -0.0050(12) 0.0033(12) 0.0082(11)
C10 0.057(3) 0.037(2) 0.035(2) 0.001(2) 0.004(2) -0.010(2)

loop_
_atom_type_symbol
_atom_type_description
_atom_type_scat_dispersion_real
_atom_type_scat_dispersion_imag
_atom_type_scat_source
C C 0.0033 0.0016 'International Tables Vol C Tables 4.2.6.8 and 6.1.1.4'
H H 0 0 'International Tables Vol C Tables 4.2.6.8 and 6.1.1.4'
N N 0.0061 0.0033 'International Tables Vol C Tables 4.2.6.8 and 6.1.1.4'
B B 0.0013 0.0007 'International Tables Vol C Tables 4.2.6.8 and 6.1.1.4'
Nb Nb -2.0727 0.6215 'International Tables Vol C Tables 4.2.6.8 and 6.1.1.4'
O O 0.0106 0.006 'International Tables Vol C Tables 4.2.6.8 and 6.1.1.4'

loop_
_geom_angle_atom_site_label_1
_geom_angle_atom_site_label_2
_geom_angle_atom_site_label_3
_geom_angle
C2 C1 C6 126.8(3)
C2 C1 Nb1 70.88(17)
C6 C1 Nb1 162.3(3)
C1 C2 C3 118.1(3)
C1 C2 Nb1 73.43(17)
C3 C2 Nb1 168.4(3)
C4 C3 C2 117.5(3)
C4 C3 H3 121.3
C2 C3 H3 121.3
C3 C4 C5 122.3(3)
C3 C4 H4 118.9
C5 C4 H4 118.9
C6 C5 C4 120.2(3)
C6 C5 H5 119.9
C4 C5 H5 119.9
C1 C6 C5 115.2(3)
C1 C6 H6 122.4
C5 C6 H6 122.4
C8 C7 C9 144.2(3)
C8 C7 Nb1 70.22(19)
C9 C7 Nb1 145.6(3)
C7 C8 C10 142.4(3)
C7 C8 Nb1 74.9(2)
C10 C8 Nb1 142.2(3)
C7 C9 H9A 109.5
C7 C9 H9B 109.5
H9A C9 H9B 109.5
C7 C9 H9C 109.5
H9A C9 H9C 109.5
H9B C9 H9C 109.5
C12 C11 H11A 109.5
C12 C11 H11B 109.5
H11A C11 H11B 109.5
C12 C11 H11C 109.5
H11A C11 H11C 109.5
H11B C11 H11C 109.5
N1 C12 C13 108.9(3)
N1 C12 C11 123.5(3)
C13 C12 C11 127.6(3)
C14 C13 C12 107.6(4)
C14 C13 H13 126.2
C12 C13 H13 126.2
N2 C14 C13 107.0(4)
N2 C14 C15 123.3(4)
C13 C14 C15 129.7(4)
C14 C15 H15A 109.5
C14 C15 H15B 109.5
H15A C15 H15B 109.5
C14 C15 H15C 109.5
H15A C15 H15C 109.5
H15B C15 H15C 109.5
C22 C21 H21A 109.5
C22 C21 H21B 109.5
H21A C21 H21B 109.5
C22 C21 H21C 109.5
H21A C21 H21C 109.5
H21B C21 H21C 109.5
N3 C22 C23 110.0(3)
N3 C22 C21 123.6(3)
C23 C22 C21 126.5(3)
C24 C23 C22 106.2(3)
C24 C23 H23 126.9
C22 C23 H23 126.9
N4 C24 C23 107.9(3)
N4 C24 C25 123.1(3)
C23 C24 C25 128.9(3)
C24 C25 H25A 109.5
C24 C25 H25B 109.5
H25A C25 H25B 109.5
C24 C25 H25C 109.5
H25A C25 H25C 109.5
H25B C25 H25C 109.5
C32 C31 H31A 109.5
C32 C31 H31B 109.5
H31A C31 H31B 109.5
C32 C31 H31C 109.5
H31A C31 H31C 109.5
H31B C31 H31C 109.5
N5 C32 C33 110.0(3)
N5 C32 C31 123.3(3)
C33 C32 C31 126.8(3)
C34 C33 C32 106.7(3)
C34 C33 H33 126.7
C32 C33 H33 126.7
N6 C34 C33 107.3(3)
N6 C34 C35 123.2(3)
C33 C34 C35 129.5(3)
C34 C35 H35A 109.5
C34 C35 H35B 109.5
H35A C35 H35B 109.5
C34 C35 H35C 109.5
H35A C35 H35C 109.5
H35B C35 H35C 109.5
O1 C38 Nb1 176.1(3)
C12 N1 N2 106.5(2)
C12 N1 Nb1 133.1(3)
N2 N1 Nb1 120.4(2)
C14 N2 N1 110.0(3)
C14 N2 B1 128.4(3)
N1 N2 B1 121.6(2)
C22 N3 N4 106.2(3)
C22 N3 Nb1 132.7(2)
N4 N3 Nb1 120.99(19)
C24 N4 N3 109.7(3)
C24 N4 B1 129.3(3)
N3 N4 B1 120.8(2)
C32 N5 N6 105.7(2)
C32 N5 Nb1 132.86(19)
N6 N5 Nb1 121.11(17)
C34 N6 N5 110.3(2)
C34 N6 B1 129.5(3)
N5 N6 B1 120.1(2)
C38 Nb1 C8 103.67(13)
C38 Nb1 C2 97.09(12)
C8 Nb1 C2 105.14(12)
C38 Nb1 C7 70.14(12)
C8 Nb1 C7 34.87(12)
C2 Nb1 C7 99.70(11)
C38 Nb1 C1 61.62(13)
C8 Nb1 C1 108.05(15)
C2 Nb1 C1 35.69(12)
C7 Nb1 C1 83.74(16)
C38 Nb1 N3 168.61(11)
C8 Nb1 N3 83.85(14)
C2 Nb1 N3 89.03(11)
C7 Nb1 N3 118.41(12)
C1 Nb1 N3 124.65(12)
C38 Nb1 N1 91.08(11)
C8 Nb1 N1 83.29(12)
C2 Nb1 N1 166.42(12)
C7 Nb1 N1 93.26(12)
C1 Nb1 N1 151.95(9)
N3 Nb1 N1 81.21(9)
C38 Nb1 N5 89.06(11)
C8 Nb1 N5 156.55(11)
C2 Nb1 N5 92.48(10)
C7 Nb1 N5 156.93(10)
C1 Nb1 N5 95.30(13)
N3 Nb1 N5 81.05(9)
N1 Nb1 N5 76.77(11)
N4 B1 N2 111.3(3)
N4 B1 N6 109.2(2)
N2 B1 N6 107.7(2)
N4 B1 H1 109.5
N2 B1 H1 109.5
N6 B1 H1 109.5
C8 C10 H10A 109.5
C8 C10 H10B 109.5
H10A C10 H10B 109.3
C8 C10 H10C 109.6
H10A C10 H10C 109.4
H10B C10 H10C 109.5

loop_
_geom_bond_atom_site_label_1
_geom_bond_atom_site_label_2
_geom_bond_distance
C1 C2 1.329(4)
C1 C6 1.377(4)
C1 Nb1 2.183(2)
C2 C3 1.412(4)
C2 Nb1 2.152(3)
C3 C4 1.368(5)
C3 H3 0.95
C4 C5 1.398(5)
C4 H4 0.95
C5 C6 1.380(4)
C5 H5 0.95
C6 H6 0.95
C7 C8 1.282(5)
C7 C9 1.478(4)
C7 Nb1 2.165(3)
C8 C10 1.487(5)
C8 Nb1 2.110(3)
C9 H9A 0.98
C9 H9B 0.98
C9 H9C 0.98
C11 C12 1.479(4)
C11 H11A 0.98
C11 H11B 0.98
C11 H11C 0.98
C12 N1 1.348(4)
C12 C13 1.378(5)
C13 C14 1.369(4)
C13 H13 0.95
C14 N2 1.349(4)
C14 C15 1.476(5)
C15 H15A 0.98
C15 H15B 0.98
C15 H15C 0.98
C21 C22 1.479(5)
C21 H21A 0.98
C21 H21B 0.98
C21 H21C 0.98
C22 N3 1.329(4)
C22 C23 1.393(5)
C23 C24 1.363(4)
C23 H23 0.95
C24 N4 1.345(4)
C24 C25 1.493(4)
C25 H25A 0.98
C25 H25B 0.98
C25 H25C 0.98
C31 C32 1.472(4)
C31 H31A 0.98
C31 H31B 0.98
C31 H31C 0.98
C32 N5 1.339(4)
C32 C33 1.378(4)
C33 C34 1.363(4)
C33 H33 0.95
C34 N6 1.343(4)
C34 C35 1.492(4)
C35 H35A 0.98
C35 H35B 0.98
C35 H35C 0.98
C38 O1 1.164(4)
C38 Nb1 2.029(3)
N1 N2 1.373(4)
N1 Nb1 2.313(2)
N2 B1 1.530(4)
N3 N4 1.381(3)
N3 Nb1 2.308(3)
N4 B1 1.523(4)
N5 N6 1.369(3)
N5 Nb1 2.324(2)
N6 B1 1.541(4)
B1 H1 1
C10 H10A 0.9615
C10 H10B 0.9606
C10 H10C 0.9593
